data_7223228
loop_
_publ_author_name
'Ananyev, Ivan V.'
'Bushmarinov, Ivan S.'
'Ushakov, Ivan E.'
'Aitkulova, Liliya I.'
'Lyssenko, Konstantin A.'

_publ_section_title
;
 Tuning of double-well potential of short strong hydrogen bond by ionic
 interactions in alkali metal hydrodicarboxylates
;
_journal_name_full 'RSC Adv.'
_journal_paper_doi 10.1039/C5RA19870D
_journal_year 2015
_chemical_formula_moiety 'C4 H3 K O4'
_chemical_formula_sum 'C4 H3 K O4'
_chemical_formula_weight 154.16
_space_group_crystal_system triclinic
_space_group_IT_number 2
_space_group_name_Hall '-P 1'
_space_group_name_H-M_alt 'P -1'
_symmetry_space_group_name_Hall '-P 1'
_symmetry_space_group_name_H-M 'P -1'
_atom_sites_solution_hydrogens difmap
_audit_creation_method SHELXL-2014/6
_audit_update_record
;
2015-09-24 deposited with the CCDC.
2015-11-05 downloaded from the CCDC.
;
_cell_angle_alpha 67.9990(10)
_cell_angle_beta 72.7000(10)
_cell_angle_gamma 63.3370(10)
_cell_formula_units_Z 2
_cell_length_a 6.2351(4)
_cell_length_b 6.8144(5)
_cell_length_c 7.4635(5)
_cell_measurement_reflns_used 191
_cell_measurement_temperature 150(2)
_cell_measurement_theta_max 25
_cell_measurement_theta_min 3
_cell_volume 259.54(3)
_computing_cell_refinement 'Bruker SAINT'
_computing_data_collection 'Bruker APEX II'
_computing_data_reduction 'Bruker SAINT'
_computing_molecular_graphics 'Bruker SHELXTL'
_computing_publication_material 'Bruker SHELXTL'
_computing_structure_refinement 'SHELXL-97 (Sheldrick, 1997)'
_computing_structure_solution 'SHELXS-97 (Sheldrick, 1997)'
_diffrn_ambient_temperature 150(2)
_diffrn_measured_fraction_theta_full 0.999
_diffrn_measured_fraction_theta_max 0.997
_diffrn_measurement_device_type 'Bruker APEX II CCD area detector''
_diffrn_measurement_method 'omega scans'
_diffrn_radiation_type MoK\a
_diffrn_radiation_wavelength 0.71073
_diffrn_reflns_av_R_equivalents 0.0111
_diffrn_reflns_av_unetI/netI 0.0149
_diffrn_reflns_laue_measured_fraction_full 0.999
_diffrn_reflns_laue_measured_fraction_max 0.997
_diffrn_reflns_limit_h_max 8
_diffrn_reflns_limit_h_min -8
_diffrn_reflns_limit_k_max 9
_diffrn_reflns_limit_k_min -9
_diffrn_reflns_limit_l_max 10
_diffrn_reflns_limit_l_min -10
_diffrn_reflns_number 3419
_diffrn_reflns_point_group_measured_fraction_full 0.999
_diffrn_reflns_point_group_measured_fraction_max 0.997
_diffrn_reflns_theta_full 25.242
_diffrn_reflns_theta_max 29.998
_diffrn_reflns_theta_min 2.980
_exptl_absorpt_coefficient_mu 0.946
_exptl_absorpt_correction_T_max 0.843
_exptl_absorpt_correction_T_min 0.759
_exptl_absorpt_correction_type multi-scan
_exptl_absorpt_process_details SADABS
_exptl_crystal_colour colorless
_exptl_crystal_density_diffrn 1.973
_exptl_crystal_description prism
_exptl_crystal_F_000 156
_exptl_crystal_size_max 0.290
_exptl_crystal_size_mid 0.230
_exptl_crystal_size_min 0.200
_refine_diff_density_max 0.413
_refine_diff_density_min -0.343
_refine_diff_density_rms 0.063
_refine_ls_extinction_method none
_refine_ls_goodness_of_fit_ref 1.083
_refine_ls_hydrogen_treatment refall
_refine_ls_matrix_type full
_refine_ls_number_parameters 94
_refine_ls_number_reflns 1514
_refine_ls_number_restraints 0
_refine_ls_restrained_S_all 1.083
_refine_ls_R_factor_all 0.0248
_refine_ls_R_factor_gt 0.0233
_refine_ls_shift/su_max 0.003
_refine_ls_shift/su_mean 0.000
_refine_ls_structure_factor_coef Fsqd
_refine_ls_weighting_details 'w=1/[\s^2^(Fo^2^)+(0.0317P)^2^+0.1235P] where P=(Fo^2^+2Fc^2^)/3'
_refine_ls_weighting_scheme calc
_refine_ls_wR_factor_gt 0.0612
_refine_ls_wR_factor_ref 0.0625
_reflns_Friedel_coverage 0.000
_reflns_number_gt 1439
_reflns_number_total 1514
_reflns_threshold_expression I>2\s(I)
_cod_data_source_file c5ra19870d2.cif
_cod_data_source_block 150
_cod_database_code 7223228
_shelx_space_group_comment
;
The symmetry employed for this shelxl refinement is uniquely defined
by the following loop, which should always be used as a source of
symmetry information in preference to the above space-group names.
They are only intended as comments.
;
_shelx_estimated_absorpt_t_min 0.771
_shelx_estimated_absorpt_t_max 0.833
_shelxl_version_number 2014/6

loop_
_space_group_symop_operation_xyz
'x, y, z'
'-x, -y, -z'

loop_
_atom_site_label
_atom_site_type_symbol
_atom_site_fract_x
_atom_site_fract_y
_atom_site_fract_z
_atom_site_U_iso_or_equiv
_atom_site_adp_type
_atom_site_occupancy
_atom_site_site_symmetry_order
_atom_site_calc_flag
O2 O 0.09604(16) 1.20943(16) 0.48009(13) 0.01744(18) Uani 1 1 d
O1 O 0.42162(15) 1.30111(15) 0.33114(12) 0.01441(17) Uani 1 1 d
O3 O 0.72736(15) 1.16222(15) 0.94147(12) 0.01508(17) Uani 1 1 d
O4 O 0.32426(15) 1.33472(15) 1.01860(12) 0.01379(17) Uani 1 1 d
C1 C 0.2619(2) 1.26010(18) 0.48255(16) 0.0117(2) Uani 1 1 d
C2 C 0.2863(2) 1.2729(2) 0.67052(16) 0.0128(2) Uani 1 1 d
C4 C 0.5193(2) 1.25182(18) 0.90171(15) 0.01125(19) Uani 1 1 d
C3 C 0.4877(2) 1.26442(19) 0.70589(16) 0.0121(2) Uani 1 1 d
H2 H 0.149(3) 1.281(3) 0.765(3) 0.028(5) Uiso 1 1 d
H3 H 0.630(3) 1.259(3) 0.608(3) 0.025(5) Uiso 1 1 d
H1 H 0.376(5) 1.308(5) 0.188(4) 0.089(10) Uiso 1 1 d
K1 K 0.92293(4) 1.19132(4) 0.20054(3) 0.01403(8) Uani 1 1 d

loop_
_atom_site_aniso_label
_atom_site_aniso_U_11
_atom_site_aniso_U_22
_atom_site_aniso_U_33
_atom_site_aniso_U_23
_atom_site_aniso_U_13
_atom_site_aniso_U_12
O2 0.0173(4) 0.0270(5) 0.0138(4) -0.0063(3) -0.0021(3) -0.0131(4)
O1 0.0146(4) 0.0236(4) 0.0088(3) -0.0058(3) -0.0003(3) -0.0103(3)
O3 0.0130(4) 0.0192(4) 0.0141(4) -0.0068(3) -0.0046(3) -0.0037(3)
O4 0.0127(4) 0.0204(4) 0.0096(3) -0.0069(3) -0.0007(3) -0.0059(3)
C1 0.0128(5) 0.0129(5) 0.0099(4) -0.0038(4) -0.0030(4) -0.0041(4)
C2 0.0138(5) 0.0172(5) 0.0085(4) -0.0049(4) -0.0008(4) -0.0066(4)
C4 0.0146(5) 0.0123(5) 0.0089(4) -0.0030(4) -0.0028(4) -0.0062(4)
C3 0.0139(5) 0.0154(5) 0.0081(4) -0.0044(4) -0.0015(4) -0.0057(4)
K1 0.01267(12) 0.01916(14) 0.01284(13) -0.00648(9) -0.00262(8) -0.00627(9)

loop_
_atom_type_symbol
_atom_type_description
_atom_type_scat_dispersion_real
_atom_type_scat_dispersion_imag
_atom_type_scat_source
C C 0.0033 0.0016 'International Tables Vol C Tables 4.2.6.8 and 6.1.1.4'
H H 0.0000 0.0000 'International Tables Vol C Tables 4.2.6.8 and 6.1.1.4'
O O 0.0106 0.0060 'International Tables Vol C Tables 4.2.6.8 and 6.1.1.4'
K K 0.2009 0.2494 'International Tables Vol C Tables 4.2.6.8 and 6.1.1.4'

loop_
_geom_angle_atom_site_label_1
_geom_angle_atom_site_label_2
_geom_angle_atom_site_label_3
_geom_angle
_geom_angle_site_symmetry_1
_geom_angle_site_symmetry_3
C1 O2 K1 134.97(7) . 1_455
C1 O2 K1 111.04(7) . 2_676
K1 O2 K1 103.75(3) 1_455 2_676
C1 O1 K1 143.45(7) . .
C1 O1 H1 112.1(14) . .
K1 O1 H1 96.1(14) . .
C4 O3 K1 132.83(7) . 1_556
C4 O3 K1 121.01(7) . 2_776
K1 O3 K1 105.39(3) 1_556 2_776
C4 O4 K1 130.20(7) . 1_456
C4 O4 K1 105.60(6) . 2_686
K1 O4 K1 101.23(3) 1_456 2_686
O2 C1 O1 124.23(10) . .
O2 C1 C2 118.92(10) . .
O1 C1 C2 116.85(10) . .
C3 C2 C1 124.17(10) . .
C3 C2 H2 121.9(11) . .
C1 C2 H2 113.9(11) . .
O3 C4 O4 124.59(10) . .
O3 C4 C3 118.23(10) . .
O4 C4 C3 117.19(9) . .
C2 C3 C4 123.70(10) . .
C2 C3 H3 122.6(10) . .
C4 C3 H3 113.6(10) . .
O3 K1 O2 175.90(3) 1_554 1_655
O3 K1 O3 74.61(3) 1_554 2_776
O2 K1 O3 106.78(3) 1_655 2_776
O3 K1 O1 70.81(3) 1_554 .
O2 K1 O1 105.81(3) 1_655 .
O3 K1 O1 131.42(3) 2_776 .
O3 K1 O4 112.41(3) 1_554 1_654
O2 K1 O4 71.68(3) 1_655 1_654
O3 K1 O4 75.56(3) 2_776 1_654
O1 K1 O4 149.81(3) . 1_654
O3 K1 O2 100.49(3) 1_554 2_676
O2 K1 O2 76.25(3) 1_655 2_676
O3 K1 O2 77.14(3) 2_776 2_676
O1 K1 O2 76.80(3) . 2_676
O4 K1 O2 129.01(3) 1_654 2_676
O3 K1 O4 74.96(3) 1_554 2_686
O2 K1 O4 106.53(3) 1_655 2_686
O3 K1 O4 128.26(3) 2_776 2_686
O1 K1 O4 73.14(2) . 2_686
O4 K1 O4 78.77(3) 1_654 2_686
O2 K1 O4 149.41(3) 2_676 2_686

loop_
_geom_bond_atom_site_label_1
_geom_bond_atom_site_label_2
_geom_bond_distance
_geom_bond_site_symmetry_2
O2 C1 1.2350(13) .
O2 K1 2.6805(9) 1_455
O2 K1 2.8980(10) 2_676
O1 C1 1.3004(13) .
O1 K1 2.8135(9) .
O1 H1 1.17(3) .
O3 C4 1.2354(14) .
O3 K1 2.6780(8) 1_556
O3 K1 2.7397(9) 2_776
O4 C4 1.2965(13) .
O4 K1 2.8705(9) 1_456
O4 K1 2.9250(9) 2_686
C1 C2 1.4933(15) .
C2 C3 1.3303(15) .
C2 H2 0.925(19) .
C4 C3 1.4982(14) .
C3 H3 0.961(18) .
K1 O3 2.6780(8) 1_554
K1 O2 2.6805(9) 1_655
K1 O3 2.7397(9) 2_776
K1 O4 2.8705(9) 1_654
K1 O2 2.8980(10) 2_676
K1 O4 2.9250(9) 2_686

loop_
_geom_torsion_atom_site_label_1
_geom_torsion_atom_site_label_2
_geom_torsion_atom_site_label_3
_geom_torsion_atom_site_label_4
_geom_torsion
_geom_torsion_site_symmetry_1
K1 O2 C1 O1 -7.37(18) 1_455
K1 O2 C1 O1 130.73(10) 2_676
K1 O2 C1 C2 173.54(7) 1_455
K1 O2 C1 C2 -48.35(12) 2_676
K1 O1 C1 O2 -130.41(11) .
K1 O1 C1 C2 48.69(16) .
O2 C1 C2 C3 161.20(12) .
O1 C1 C2 C3 -17.95(17) .
K1 O3 C4 O4 -21.67(17) 1_556
K1 O3 C4 O4 146.66(9) 2_776
K1 O3 C4 C3 158.97(7) 1_556
K1 O3 C4 C3 -32.69(13) 2_776
K1 O4 C4 O3 -115.13(11) 1_456
K1 O4 C4 O3 124.83(10) 2_686
K1 O4 C4 C3 64.23(12) 1_456
K1 O4 C4 C3 -55.81(10) 2_686
C1 C2 C3 C4 -173.12(10) .
O3 C4 C3 C2 153.62(12) .
O4 C4 C3 C2 -25.78(16) .
